data_7712672
loop_
_publ_author_name
'Guo, Zhifang'
'Deacon, Glen B.'
'Junk, Peter Courtney'

_publ_section_title
;
 Never a dull moment with praseodymium metal
;
_journal_name_full 'Dalton Transactions'
_journal_paper_doi 10.1039/D3DT00534H
_journal_year 2023
_chemical_formula_moiety 'C50 H70 Bi2 N4'
_chemical_formula_sum 'C50 H70 Bi2 N4'
_chemical_formula_weight 1145.06
_space_group_crystal_system orthorhombic
_space_group_IT_number 58
_space_group_name_Hall '-P 2 2n'
_space_group_name_H-M_alt 'P n n m'
_atom_sites_solution_hydrogens geom
_atom_sites_solution_primary dual
_audit_creation_date 2023-02-19
_audit_creation_method
;
Olex2 1.3
(compiled 2020.11.12 svn.r5f609507 for OlexSys, GUI svn.r6408)
;
_audit_update_record
;
2023-02-19 deposited with the CCDC.	2023-03-24 downloaded from the CCDC.
;
_cell_angle_alpha 90
_cell_angle_beta 90
_cell_angle_gamma 90
_cell_formula_units_Z 2
_cell_length_a 18.348(4)
_cell_length_b 19.217(4)
_cell_length_c 10.939(2)
_cell_measurement_reflns_used 3524
_cell_measurement_temperature 100(2)
_cell_measurement_theta_max 23.2
_cell_measurement_theta_min 2.19
_cell_volume 3857.0(14)
_computing_molecular_graphics 'Olex2 1.3 (Dolomanov et al., 2009)'
_computing_publication_material 'Olex2 1.3 (Dolomanov et al., 2009)'
_computing_structure_refinement 'SHELXL 2018/3 (Sheldrick, 2015)'
_computing_structure_solution 'SHELXT 2014/5 (Sheldrick, 2014)'
_diffrn_ambient_temperature 100(2)
_diffrn_measured_fraction_theta_full 0.978
_diffrn_measured_fraction_theta_max 0.978
_diffrn_measurement_device_type 'ADSC Quantum 210r'
_diffrn_measurement_method 'Phi Scan'
_diffrn_radiation_type MoK\a
_diffrn_radiation_wavelength 0.71073
_diffrn_reflns_av_R_equivalents 0.0931
_diffrn_reflns_av_unetI/netI 0.0299
_diffrn_reflns_Laue_measured_fraction_full 0.978
_diffrn_reflns_Laue_measured_fraction_max 0.978
_diffrn_reflns_limit_h_max 21
_diffrn_reflns_limit_h_min -21
_diffrn_reflns_limit_k_max 22
_diffrn_reflns_limit_k_min -22
_diffrn_reflns_limit_l_max 12
_diffrn_reflns_limit_l_min -12
_diffrn_reflns_number 45171
_diffrn_reflns_point_group_measured_fraction_full 0.978
_diffrn_reflns_point_group_measured_fraction_max 0.978
_diffrn_reflns_theta_full 25.022
_diffrn_reflns_theta_max 25.022
_diffrn_reflns_theta_min 2.220
_exptl_absorpt_coefficient_mu 4.579
_exptl_absorpt_correction_type none
_exptl_crystal_colour colourless
_exptl_crystal_colour_primary colourless
_exptl_crystal_density_diffrn 0.986
_exptl_crystal_description block
_exptl_crystal_F_000 1128
_exptl_crystal_size_max 0.1
_exptl_crystal_size_mid 0.1
_exptl_crystal_size_min 0.08
_refine_diff_density_max 4.389
_refine_diff_density_min -6.662
_refine_diff_density_rms 0.258
_refine_ls_extinction_coef 0.0162(12)
_refine_ls_extinction_expression Fc^*^=kFc[1+0.001xFc^2^\l^3^/sin(2\q)]^-1/4^
_refine_ls_extinction_method 'SHELXL-2018/3 (Sheldrick 2018)'
_refine_ls_goodness_of_fit_ref 1.120
_refine_ls_hydrogen_treatment constr
_refine_ls_matrix_type full
_refine_ls_number_parameters 144
_refine_ls_number_reflns 3524
_refine_ls_number_restraints 111
_refine_ls_restrained_S_all 1.106
_refine_ls_R_factor_all 0.0877
_refine_ls_R_factor_gt 0.0839
_refine_ls_shift/su_max 0.001
_refine_ls_shift/su_mean 0.000
_refine_ls_structure_factor_coef Fsqd
_refine_ls_weighting_details 'w=1/[\s^2^(Fo^2^)+(0.0620P)^2^+112.6086P] where P=(Fo^2^+2Fc^2^)/3'
_refine_ls_weighting_scheme calc
_refine_ls_wR_factor_gt 0.2071
_refine_ls_wR_factor_ref 0.2102
_reflns_Friedel_coverage 0.000
_reflns_number_gt 3238
_reflns_number_total 3524
_reflns_threshold_expression 'I > 2\s(I)'
_cod_data_source_file d3dt00534h2.cif
_cod_data_source_block pnnm
_cod_database_code 7712672
_shelx_shelxl_version_number 2018/3
_shelx_space_group_comment
;
The symmetry employed for this shelxl refinement is uniquely defined
by the following loop, which should always be used as a source of
symmetry information in preference to the above space-group names.
They are only intended as comments.
;
_olex2_refinement_description
;
1. Fixed Uiso
 At 1.2 times of:
  All C(H) groups
 At 1.5 times of:
  All C(H,H,H) groups
2. Rigid body (RIGU) restrains
 Bi1, N1, C8, C1, N2, C2, C9, C3, C5, C10, C4, C7, C6, C11, C14, C12, C13, C15
 with sigma for 1-2 distances of 0.004 and sigma for 1-3 distances of 0.004
3.a Ternary CH refined with riding coordinates:
 C5(H5), C14(H14)
3.b Aromatic/amide H refined with riding coordinates:
 C4(H4), C3(H3), C8(H8), C11(H11), C12(H12)
3.c Idealised Me refined as rotating group:
 C7(H7A,H7B,H7C), C13(H13A,H13B,H13C), C15(H15A,H15B,H15C), C6(H6A,H6B,H6C)
;
_platon_squeeze_void_probe_radius 1.20
_olex2_submission_special_instructions 'No special instructions were received'

loop_
_space_group_symop_operation_xyz
'x, y, z'
'-x, -y, z'
'x+1/2, -y+1/2, -z+1/2'
'-x+1/2, y+1/2, -z+1/2'
'-x, -y, -z'
'x, y, -z'
'-x-1/2, y-1/2, z-1/2'
'x-1/2, -y-1/2, z-1/2'

loop_
_atom_site_label
_atom_site_type_symbol
_atom_site_fract_x
_atom_site_fract_y
_atom_site_fract_z
_atom_site_U_iso_or_equiv
_atom_site_adp_type
_atom_site_occupancy
_atom_site_site_symmetry_order
_atom_site_calc_flag
_atom_site_refinement_flags_posn
_atom_site_refinement_flags_adp
_atom_site_refinement_flags_occupancy
_atom_site_disorder_assembly
_atom_site_disorder_group
Bi1 Bi 0.56801(3) 0.96582(3) 1.000000 0.0390(4) Uani 1 2 d S T P . .
N2 N 0.3845(7) 0.9177(8) 1.000000 0.036(3) Uani 1 2 d S T P . .
N1 N 0.4963(8) 0.8636(8) 1.000000 0.044(4) Uani 1 2 d S T P . .
C4 C 0.6030(14) 0.6747(16) 1.000000 0.131(10) Uani 1 2 d S T P . .
H4 H 0.630210 0.632659 0.999999 0.157 Uiso 1 2 calc R U P . .
C9 C 0.3058(8) 0.9091(8) 1.000000 0.024(3) Uani 1 2 d S T P . .
C3 C 0.5847(10) 0.7030(10) 0.880(4) 0.124(9) Uani 1 1 d . . . . .
H3 H 0.596033 0.679673 0.806036 0.149 Uiso 1 1 calc R U . . .
C10 C 0.2686(6) 0.9050(6) 0.8923(11) 0.033(2) Uani 1 1 d . . . . .
C5 C 0.5311(10) 0.7990(10) 0.761(2) 0.090(5) Uani 1 1 d . . . . .
H5 H 0.499286 0.840362 0.777033 0.108 Uiso 1 1 calc R U . . .
C8 C 0.4231(9) 0.8628(11) 1.000000 0.042(4) Uani 1 2 d S T P . .
H8 H 0.399036 0.819018 1.000000 0.050 Uiso 1 2 calc R U P . .
C11 C 0.1917(6) 0.8961(7) 0.8919(14) 0.048(3) Uani 1 1 d . . . . .
H11 H 0.165547 0.892776 0.817122 0.057 Uiso 1 1 calc R U . . .
C12 C 0.1568(9) 0.8925(9) 1.000000 0.045(4) Uani 1 2 d S T P . .
H12 H 0.105331 0.887214 0.999999 0.053 Uiso 1 2 calc R U P . .
C2 C 0.5495(8) 0.7666(8) 0.884(3) 0.084(4) Uani 1 1 d . . . . .
C14 C 0.3074(8) 0.9111(9) 0.7659(13) 0.059(4) Uani 1 1 d . . . . .
H14 H 0.358682 0.925475 0.783896 0.071 Uiso 1 1 calc R U . . .
C1 C 0.5321(11) 0.7973(11) 1.000000 0.070(5) Uani 1 2 d S T P . .
C7 C 0.6016(12) 0.8247(16) 0.710(3) 0.134(10) Uani 1 1 d . . . . .
H7A H 0.633791 0.839130 0.776599 0.201 Uiso 1 1 calc R U . . .
H7B H 0.592229 0.864521 0.655963 0.201 Uiso 1 1 calc R U . . .
H7C H 0.624883 0.787402 0.662926 0.201 Uiso 1 1 calc R U . . .
C13 C 0.2744(12) 0.9701(13) 0.6817(16) 0.106(8) Uani 1 1 d . . . . .
H13A H 0.232419 0.951674 0.636796 0.160 Uiso 1 1 calc R U . . .
H13B H 0.311545 0.985893 0.623584 0.160 Uiso 1 1 calc R U . . .
H13C H 0.258805 1.009368 0.732562 0.160 Uiso 1 1 calc R U . . .
C15 C 0.3130(12) 0.8392(13) 0.696(2) 0.104(7) Uani 1 1 d . . . . .
H15A H 0.314381 0.801029 0.755233 0.155 Uiso 1 1 calc R U . . .
H15B H 0.357601 0.838456 0.646493 0.155 Uiso 1 1 calc R U . . .
H15C H 0.270564 0.833567 0.642389 0.155 Uiso 1 1 calc R U . . .
C6 C 0.4890(11) 0.7490(13) 0.681(3) 0.125(9) Uani 1 1 d . . . . .
H6A H 0.523292 0.718941 0.636929 0.188 Uiso 1 1 calc R U . . .
H6B H 0.459704 0.775315 0.622130 0.188 Uiso 1 1 calc R U . . .
H6C H 0.456943 0.720300 0.731860 0.188 Uiso 1 1 calc R U . . .

loop_
_atom_site_aniso_label
_atom_site_aniso_U_11
_atom_site_aniso_U_22
_atom_site_aniso_U_33
_atom_site_aniso_U_23
_atom_site_aniso_U_13
_atom_site_aniso_U_12
Bi1 0.0315(5) 0.0353(5) 0.0502(6) 0.000 0.000 -0.0012(3)
N2 0.017(5) 0.048(7) 0.043(9) 0.000 0.000 -0.002(4)
N1 0.030(5) 0.038(7) 0.064(11) 0.000 0.000 0.003(5)
C4 0.027(12) 0.055(15) 0.31(3) 0.000 0.000 -0.012(11)
C9 0.024(5) 0.028(7) 0.022(6) 0.000 0.000 -0.001(5)
C3 0.052(10) 0.051(9) 0.27(3) -0.043(12) 0.017(14) 0.006(7)
C10 0.028(4) 0.047(6) 0.025(5) -0.008(5) -0.005(4) 0.005(5)
C5 0.058(9) 0.075(10) 0.137(12) -0.056(8) 0.042(9) -0.007(7)
C8 0.026(6) 0.060(9) 0.040(10) 0.000 0.000 0.009(6)
C11 0.027(5) 0.057(7) 0.059(8) -0.017(6) -0.012(4) 0.001(5)
C12 0.026(7) 0.034(9) 0.073(10) 0.000 0.000 -0.006(7)
C2 0.033(7) 0.050(7) 0.169(13) -0.034(7) 0.028(9) -0.005(6)
C14 0.047(7) 0.104(10) 0.025(6) -0.007(6) 0.001(5) 0.020(7)
C1 0.032(9) 0.040(9) 0.136(13) 0.000 0.000 0.009(7)
C7 0.081(13) 0.18(2) 0.14(2) -0.063(16) 0.064(15) -0.039(14)
C13 0.096(14) 0.194(19) 0.029(9) 0.034(10) 0.017(9) 0.079(15)
C15 0.085(13) 0.141(14) 0.085(14) -0.059(13) 0.008(12) 0.017(13)
C6 0.073(12) 0.116(17) 0.19(2) -0.087(17) 0.017(14) -0.006(11)

loop_
_atom_type_symbol
_atom_type_description
_atom_type_scat_dispersion_real
_atom_type_scat_dispersion_imag
_atom_type_scat_source
C C 0.0033 0.0016 'International Tables Vol C Tables 4.2.6.8 and 6.1.1.4'
H H 0.0000 0.0000 'International Tables Vol C Tables 4.2.6.8 and 6.1.1.4'
Bi Bi -4.1077 10.2566 'International Tables Vol C Tables 4.2.6.8 and 6.1.1.4'
N N 0.0061 0.0033 'International Tables Vol C Tables 4.2.6.8 and 6.1.1.4'

loop_
_geom_angle_atom_site_label_1
_geom_angle_atom_site_label_2
_geom_angle_atom_site_label_3
_geom_angle
_geom_angle_site_symmetry_1
_geom_angle_site_symmetry_3
_geom_angle_publ_flag
N2 Bi1 Bi1 83.5(3) 5_677 5_677 ?
N1 Bi1 Bi1 83.9(3) . 5_677 ?
N1 Bi1 N2 167.4(5) . 5_677 ?
C9 N2 Bi1 117.8(10) . 5_677 ?
C8 N2 Bi1 124.9(12) . 5_677 ?
C8 N2 C9 117.4(15) . . ?
C8 N1 Bi1 124.5(13) . . ?
C8 N1 C1 116.7(17) . . ?
C1 N1 Bi1 118.8(12) . . ?
C3 C4 H4 116.0 6_557 . ?
C3 C4 H4 116.0 . . ?
C3 C4 C3 128(3) . 6_557 ?
C10 C9 N2 120.3(7) 6_557 . ?
C10 C9 N2 120.3(7) . . ?
C10 C9 C10 119.5(14) 6_557 . ?
C4 C3 H3 122.8 . . ?
C2 C3 C4 114(3) . . ?
C2 C3 H3 122.8 . . ?
C9 C10 C11 120.5(12) . . ?
C9 C10 C14 122.2(10) . . ?
C11 C10 C14 117.3(11) . . ?
C2 C5 H5 107.9 . . ?
C7 C5 H5 107.9 . . ?
C7 C5 C2 106(2) . . ?
C7 C5 C6 116(2) . . ?
C6 C5 H5 107.9 . . ?
C6 C5 C2 111(2) . . ?
N2 C8 N1 123.2(19) . . ?
N2 C8 H8 118.4 . . ?
N1 C8 H8 118.4 . . ?
C10 C11 H11 120.8 . . ?
C12 C11 C10 118.3(13) . . ?
C12 C11 H11 120.8 . . ?
C11 C12 C11 122.9(16) 6_557 . ?
C11 C12 H12 118.6 6_557 . ?
C11 C12 H12 118.6 . . ?
C3 C2 C5 116(2) . . ?
C3 C2 C1 119(3) . . ?
C1 C2 C5 124.2(14) . . ?
C10 C14 H14 106.0 . . ?
C10 C14 C13 113.2(12) . . ?
C10 C14 C15 113.2(15) . . ?
C13 C14 H14 106.0 . . ?
C13 C14 C15 111.6(16) . . ?
C15 C14 H14 106.0 . . ?
N1 C1 C2 117.8(11) . . ?
N1 C1 C2 117.8(11) . 6_557 ?
C2 C1 C2 124(2) . 6_557 ?
C5 C7 H7A 109.5 . . ?
C5 C7 H7B 109.5 . . ?
C5 C7 H7C 109.5 . . ?
H7A C7 H7B 109.5 . . ?
H7A C7 H7C 109.5 . . ?
H7B C7 H7C 109.5 . . ?
C14 C13 H13A 109.5 . . ?
C14 C13 H13B 109.5 . . ?
C14 C13 H13C 109.5 . . ?
H13A C13 H13B 109.5 . . ?
H13A C13 H13C 109.5 . . ?
H13B C13 H13C 109.5 . . ?
C14 C15 H15A 109.5 . . ?
C14 C15 H15B 109.5 . . ?
C14 C15 H15C 109.5 . . ?
H15A C15 H15B 109.5 . . ?
H15A C15 H15C 109.5 . . ?
H15B C15 H15C 109.5 . . ?
C5 C6 H6A 109.5 . . ?
C5 C6 H6B 109.5 . . ?
C5 C6 H6C 109.5 . . ?
H6A C6 H6B 109.5 . . ?
H6A C6 H6C 109.5 . . ?
H6B C6 H6C 109.5 . . ?

loop_
_geom_bond_atom_site_label_1
_geom_bond_atom_site_label_2
_geom_bond_distance
_geom_bond_site_symmetry_2
_geom_bond_publ_flag
Bi1 Bi1 2.8204(14) 5_677 ?
Bi1 N2 2.402(15) 5_677 ?
Bi1 N1 2.365(15) . ?
N2 C9 1.454(19) . ?
N2 C8 1.27(2) . ?
N1 C8 1.34(2) . ?
N1 C1 1.43(2) . ?
C4 H4 0.9500 . ?
C4 C3 1.46(4) 6_557 ?
C4 C3 1.46(4) . ?
C9 C10 1.363(13) 6_557 ?
C9 C10 1.363(13) . ?
C3 H3 0.9500 . ?
C3 C2 1.38(2) . ?
C10 C11 1.421(16) . ?
C10 C14 1.560(18) . ?
C5 H5 1.0000 . ?
C5 C2 1.51(3) . ?
C5 C7 1.50(3) . ?
C5 C6 1.51(3) . ?
C8 H8 0.9500 . ?
C11 H11 0.9500 . ?
C11 C12 1.347(17) . ?
C12 H12 0.9500 . ?
C2 C1 1.44(2) . ?
C14 H14 1.0000 . ?
C14 C13 1.58(2) . ?
C14 C15 1.58(2) . ?
C7 H7A 0.9800 . ?
C7 H7B 0.9800 . ?
C7 H7C 0.9800 . ?
C13 H13A 0.9800 . ?
C13 H13B 0.9800 . ?
C13 H13C 0.9800 . ?
C15 H15A 0.9800 . ?
C15 H15B 0.9800 . ?
C15 H15C 0.9800 . ?
C6 H6A 0.9800 . ?
C6 H6B 0.9800 . ?
C6 H6C 0.9800 . ?

loop_
_geom_torsion_atom_site_label_1
_geom_torsion_atom_site_label_2
_geom_torsion_atom_site_label_3
_geom_torsion_atom_site_label_4
_geom_torsion
_geom_torsion_site_symmetry_1
_geom_torsion_site_symmetry_2
_geom_torsion_site_symmetry_3
_geom_torsion_site_symmetry_4
_geom_torsion_publ_flag
Bi1 N2 C9 C10 -90.0(13) 5_677 . . 6_557 ?
Bi1 N2 C9 C10 90.0(13) 5_677 . . . ?
Bi1 N2 C8 N1 0.0 5_677 . . . ?
Bi1 N1 C8 N2 0.0 . . . . ?
Bi1 N1 C1 C2 89.4(16) . . . 6_557 ?
Bi1 N1 C1 C2 -89.4(16) . . . . ?
N2 C9 C10 C11 179.5(13) . . . . ?
N2 C9 C10 C14 -1(2) . . . . ?
C4 C3 C2 C5 178.5(18) . . . . ?
C4 C3 C2 C1 -2(3) . . . . ?
C9 N2 C8 N1 180.0 . . . . ?
C9 C10 C11 C12 1(2) . . . . ?
C9 C10 C14 C13 -124.8(17) . . . . ?
C9 C10 C14 C15 106.8(17) . . . . ?
C3 C4 C3 C2 4(4) 6_557 . . . ?
C3 C2 C1 N1 179.4(16) . . . . ?
C3 C2 C1 C2 1(3) . . . 6_557 ?
C10 C9 C10 C11 -1(2) 6_557 . . . ?
C10 C9 C10 C14 178.5(11) 6_557 . . . ?
C10 C11 C12 C11 -1(3) . . . 6_557 ?
C5 C2 C1 N1 -1(3) . . . . ?
C5 C2 C1 C2 179.9(14) . . . 6_557 ?
C8 N2 C9 C10 90.0(13) . . . 6_557 ?
C8 N2 C9 C10 -90.0(13) . . . . ?
C8 N1 C1 C2 -90.6(16) . . . 6_557 ?
C8 N1 C1 C2 90.6(16) . . . . ?
C11 C10 C14 C13 54(2) . . . . ?
C11 C10 C14 C15 -74.1(17) . . . . ?
C14 C10 C11 C12 -178.4(14) . . . . ?
C1 N1 C8 N2 180.0 . . . . ?
C7 C5 C2 C3 -73(2) . . . . ?
C7 C5 C2 C1 107(2) . . . . ?
C6 C5 C2 C3 53(2) . . . . ?
C6 C5 C2 C1 -126.3(18) . . . . ?

loop_
_platon_squeeze_void_nr
_platon_squeeze_void_average_x
_platon_squeeze_void_average_y
_platon_squeeze_void_average_z
_platon_squeeze_void_volume
_platon_squeeze_void_count_electrons
_platon_squeeze_void_content
1 -0.010 0.000 -0.109 957 255 ' '
2 -0.053 0.500 -0.012 957 255 ' '
